data_4310100
loop_
_publ_author_name
'Philippa King'
'Wolfgang Wernsdorfer'
'Khalil A. Abboud'
'George Christou'

_publ_section_title
;
Single-Molecule Magnets: A Reductive Aggregation Route to New Types of
Mn12 Complexes
;
_journal_name_full 'Inorganic Chemistry'
_journal_page_first 8659
_journal_page_last 8669
_journal_paper_doi 10.1021/ic051150j
_journal_volume 44
_journal_year 2005
_chemical_formula_sum 'C84 H124 Mn12 O48'
_chemical_formula_weight 2561.11
_chemical_name_systematic
; 
 ? 
;
_space_group_IT_number 41
_symmetry_cell_setting orthorhombic
_symmetry_space_group_name_Hall 'A 2 -2ab'
_symmetry_space_group_name_H-M 'A b a 2'
_atom_sites_solution_hydrogens geom
_atom_sites_solution_primary direct
_atom_sites_solution_secondary difmap
_audit_creation_method SHELXL-97
_cell_angle_alpha 90.00
_cell_angle_beta 90.00
_cell_angle_gamma 90.00
_cell_formula_units_Z 4
_cell_length_a 21.2382(13)
_cell_length_b 29.4770(19)
_cell_length_c 19.4191(13)
_cell_measurement_reflns_used 31
_cell_measurement_temperature 173(2)
_cell_measurement_theta_max 28.0
_cell_measurement_theta_min 2.0
_cell_volume 12157.1(14)
_computing_cell_refinement 'Bruker SMART v5.624 & SAINT 6.36a (Bruker 1998)'
_computing_data_collection 'Bruker SMART v5.624 (Bruker 1998)'
_computing_data_reduction 'Bruker SHELXTL v6.12 (Bruker 2000)'
_computing_molecular_graphics 'Bruker SHELXTL v6.12'
_computing_publication_material 'Bruker SHELXTL v6.12'
_computing_structure_refinement 'Bruker SHELXTL v6.12'
_computing_structure_solution 'Bruker SHELXTL v6.12'
_diffrn_ambient_temperature 173(2)
_diffrn_measured_fraction_theta_full 0.818
_diffrn_measured_fraction_theta_max 0.818
_diffrn_measurement_device_type 'SMART CCD area detector'
_diffrn_measurement_method '\w scans'
_diffrn_radiation_monochromator graphite
_diffrn_radiation_source 'normal-focus sealed tube'
_diffrn_radiation_type MoK\a
_diffrn_radiation_wavelength 0.71073
_diffrn_reflns_av_R_equivalents 0.1257
_diffrn_reflns_av_sigmaI/netI 0.2097
_diffrn_reflns_limit_h_max 20
_diffrn_reflns_limit_h_min -17
_diffrn_reflns_limit_k_max 37
_diffrn_reflns_limit_k_min -29
_diffrn_reflns_limit_l_max 25
_diffrn_reflns_limit_l_min -17
_diffrn_reflns_number 17998
_diffrn_reflns_theta_full 27.50
_diffrn_reflns_theta_max 27.50
_diffrn_reflns_theta_min 1.58
_diffrn_standards_decay_% 0
_diffrn_standards_number 0
_exptl_absorpt_coefficient_mu 1.278
_exptl_absorpt_correction_T_max 0.9362
_exptl_absorpt_correction_T_min 0.8718
_exptl_absorpt_correction_type integration
_exptl_absorpt_process_details 'based on measured indexed crystal faces, SHELXTL (Bruker 1998)'
_exptl_crystal_colour brown
_exptl_crystal_density_diffrn 1.399
_exptl_crystal_density_meas 0
_exptl_crystal_density_method 'not measured'
_exptl_crystal_description prisms
_exptl_crystal_F_000 5248
_exptl_crystal_size_max 0.09
_exptl_crystal_size_mid 0.09
_exptl_crystal_size_min 0.06
_refine_diff_density_max 0.619
_refine_diff_density_min -0.567
_refine_diff_density_rms 0.157
_refine_ls_abs_structure_details 'Flack H D (1983), Acta Cryst. A39, 876-881'
_refine_ls_abs_structure_Flack -0.03(3)
_refine_ls_extinction_method none
_refine_ls_goodness_of_fit_ref 0.810
_refine_ls_hydrogen_treatment constr
_refine_ls_matrix_type full
_refine_ls_number_parameters 639
_refine_ls_number_reflns 8519
_refine_ls_number_restraints 1
_refine_ls_restrained_S_all 0.810
_refine_ls_R_factor_all 0.1491
_refine_ls_R_factor_gt 0.0556
_refine_ls_shift/su_max 0.001
_refine_ls_shift/su_mean 0.000
_refine_ls_structure_factor_coef Fsqd
_refine_ls_weighting_details 'calc w=1/[\s^2^(Fo^2^)+(0.0400P)^2^] where P=(Fo^2^+2Fc^2^)/3'
_refine_ls_weighting_scheme calc
_refine_ls_wR_factor_gt 0.0969
_refine_ls_wR_factor_ref 0.1195
_reflns_number_gt 3879
_reflns_number_total 8519
_reflns_threshold_expression I>2\s(I)
_cod_data_source_file ic051150jsi20050712_094047_3.cif
_cod_data_source_block pk15
_cod_depositor_comments
;
The following automatic conversions were performed:
'_symmetry_cell_setting' value 'Orthorhombic' changed to 'orthorhombic'
according to '/home/saulius/struct/CIF-dictionaries/cif_core.dic'
dictionary named 'cif_core.dic' version 2.4.1 from 2010-06-29.

Automatic conversion script
Id: cif_fix_enum 1527 2010-12-29 10:47:43Z saulius 
;
_cod_database_code 4310100

loop_
_symmetry_equiv_pos_as_xyz
'x, y, z'
'-x, -y, z'
'x+1/2, -y+1/2, z'
'-x+1/2, y+1/2, z'
'x, y+1/2, z+1/2'
'-x, -y+1/2, z+1/2'
'x+1/2, -y+1, z+1/2'
'-x+1/2, y+1, z+1/2'

loop_
_atom_site_label
_atom_site_type_symbol
_atom_site_fract_x
_atom_site_fract_y
_atom_site_fract_z
_atom_site_U_iso_or_equiv
_atom_site_adp_type
_atom_site_occupancy
_atom_site_symmetry_multiplicity
_atom_site_calc_flag
_atom_site_refinement_flags
_atom_site_disorder_assembly
_atom_site_disorder_group
Mn1 Mn 0.30397(8) 1.01616(5) 0.93156(10) 0.0349(5) Uani 1 1 d . . .
Mn2 Mn 0.34360(8) 0.90910(5) 0.98082(9) 0.0331(5) Uani 1 1 d . . .
Mn3 Mn 0.44510(8) 0.96943(5) 0.98281(8) 0.0261(4) Uani 1 1 d . . .
Mn4 Mn 0.47811(8) 0.85818(4) 0.94144(10) 0.0339(5) Uani 1 1 d . . .
Mn5 Mn 0.54253(8) 0.95981(5) 0.88488(8) 0.0285(4) Uani 1 1 d . . .
Mn6 Mn 0.62292(8) 0.88453(5) 0.89095(9) 0.0330(5) Uani 1 1 d . . .
O1 O 0.2966(4) 1.0569(2) 1.0265(4) 0.050(2) Uani 1 1 d . . .
H18A H 0.2839 1.0877 1.0232 0.060 Uiso 1 1 calc R . .
O2 O 0.2285(3) 0.9851(2) 0.9648(4) 0.045(2) Uani 1 1 d . . .
O3 O 0.2917(4) 0.9768(2) 0.8349(4) 0.048(2) Uani 1 1 d . . .
H14A H 0.2729 0.9476 0.8379 0.058 Uiso 1 1 calc R . .
O4 O 0.3569(3) 0.97307(18) 0.9731(4) 0.031(2) Uani 1 1 d . . .
O5 O 0.3579(4) 0.9188(2) 1.0927(4) 0.041(2) Uani 1 1 d . . .
O6 O 0.3314(3) 0.8453(2) 1.0001(4) 0.039(2) Uani 1 1 d . . .
O7 O 0.3324(4) 0.8952(2) 0.8717(4) 0.045(2) Uani 1 1 d . . .
O8 O 0.2528(4) 0.9130(2) 0.9873(4) 0.041(2) Uani 1 1 d . . .
O9 O 0.4311(3) 0.90714(18) 0.9766(4) 0.0275(18) Uani 1 1 d . . .
O10 O 0.4413(3) 0.9653(2) 1.0816(4) 0.0310(19) Uani 1 1 d . . .
O11 O 0.4550(3) 0.97459(18) 0.8844(3) 0.0275(18) Uani 1 1 d . . .
O12 O 0.5343(3) 0.96723(19) 0.9813(3) 0.0279(19) Uani 1 1 d . . .
O13 O 0.5160(4) 0.8037(2) 0.9040(4) 0.046(2) Uani 1 1 d . . .
O14 O 0.4142(4) 0.8490(3) 0.8563(4) 0.054(3) Uani 1 1 d . . .
O15 O 0.4271(4) 0.8145(2) 0.9934(4) 0.043(2) Uani 1 1 d . . .
O16 O 0.5368(4) 0.8517(2) 1.0313(4) 0.048(3) Uani 1 1 d . . .
O17 O 0.5359(3) 0.89613(17) 0.8943(3) 0.0256(18) Uani 1 1 d . . .
O18 O 0.6293(3) 0.94898(18) 0.8972(3) 0.0210(17) Uani 1 1 d . . .
O19 O 0.5473(3) 0.9533(2) 0.7850(4) 0.032(2) Uani 1 1 d . . .
O20 O 0.6174(4) 0.8948(2) 0.7813(4) 0.037(2) Uani 1 1 d . . .
O21 O 0.6154(3) 0.8199(2) 0.8721(4) 0.038(2) Uani 1 1 d . . .
O22 O 0.6350(3) 0.8702(2) 0.9999(4) 0.039(2) Uani 1 1 d . . .
O23 O 0.7127(4) 0.8748(2) 0.8834(4) 0.040(2) Uani 1 1 d . . .
O24 O 0.7576(3) 0.9428(2) 0.8899(4) 0.048(2) Uani 1 1 d . . .
C1' C 0.3103(6) 1.0383(4) 1.0932(6) 0.069(4) Uani 1 1 d . . .
H1'A H 0.3044 1.0618 1.1284 0.103 Uiso 1 1 calc R . .
H1'B H 0.3540 1.0277 1.0943 0.103 Uiso 1 1 calc R . .
H1'C H 0.2820 1.0128 1.1026 0.103 Uiso 1 1 calc R . .
C2 C 0.2141(6) 0.9450(4) 0.9804(6) 0.042(3) Uani 1 1 d . A .
C3 C 0.1444(6) 0.9331(4) 0.9889(7) 0.048(4) Uani 1 1 d . . .
C4 C 0.1304(11) 0.8924(8) 0.9422(15) 0.090(9) Uiso 0.62(2) 1 d P A 7
H4A H 0.1343 0.8643 0.9688 0.135 Uiso 0.62(2) 1 calc PR A 7
H4B H 0.1604 0.8920 0.9039 0.135 Uiso 0.62(2) 1 calc PR A 7
H4C H 0.0875 0.8950 0.9241 0.135 Uiso 0.62(2) 1 calc PR A 7
C4' C 0.126(2) 0.9220(19) 0.908(3) 0.15(2) Uiso 0.38(2) 1 d P A 8
H4'A H 0.0811 0.9135 0.9053 0.225 Uiso 0.38(2) 1 calc PR A 8
H4'B H 0.1516 0.8968 0.8910 0.225 Uiso 0.38(2) 1 calc PR A 8
H4'C H 0.1332 0.9489 0.8796 0.225 Uiso 0.38(2) 1 calc PR A 8
C5 C 0.1369(12) 0.9232(8) 1.0637(14) 0.096(11) Uiso 0.62(2) 1 d P A 7
H5A H 0.1638 0.9437 1.0904 0.144 Uiso 0.62(2) 1 calc PR A 7
H5B H 0.1491 0.8917 1.0728 0.144 Uiso 0.62(2) 1 calc PR A 7
H5C H 0.0928 0.9277 1.0770 0.144 Uiso 0.62(2) 1 calc PR A 7
C5' C 0.1310(15) 0.8882(10) 1.0145(18) 0.052(13) Uiso 0.38(2) 1 d P A 8
H5'A H 0.1392 0.8871 1.0641 0.078 Uiso 0.38(2) 1 calc PR A 8
H5'B H 0.1579 0.8661 0.9909 0.078 Uiso 0.38(2) 1 calc PR A 8
H5'C H 0.0867 0.8809 1.0058 0.078 Uiso 0.38(2) 1 calc PR A 8
C6 C 0.1037(10) 0.9729(6) 0.9681(11) 0.053(7) Uiso 0.62(2) 1 d P A 7
H6A H 0.0995 0.9938 1.0071 0.079 Uiso 0.62(2) 1 calc PR A 7
H6B H 0.0620 0.9620 0.9545 0.079 Uiso 0.62(2) 1 calc PR A 7
H6C H 0.1233 0.9888 0.9293 0.079 Uiso 0.62(2) 1 calc PR A 7
C6' C 0.105(2) 0.9695(16) 1.011(3) 0.116(19) Uiso 0.38(2) 1 d P A 8
H6'A H 0.1144 0.9771 1.0588 0.174 Uiso 0.38(2) 1 calc PR A 8
H6'B H 0.0607 0.9604 1.0068 0.174 Uiso 0.38(2) 1 calc PR A 8
H6'C H 0.1126 0.9961 0.9816 0.174 Uiso 0.38(2) 1 calc PR A 8
C7 C 0.3100(7) 0.9924(5) 0.7705(7) 0.094(5) Uani 1 1 d . . .
H7A H 0.3001 0.9694 0.7357 0.141 Uiso 1 1 calc R . .
H7B H 0.3554 0.9982 0.7705 0.141 Uiso 1 1 calc R . .
H7C H 0.2873 1.0205 0.7598 0.141 Uiso 1 1 calc R . .
C8 C 0.4071(6) 0.9381(3) 1.1160(6) 0.035(3) Uani 1 1 d . . .
C9 C 0.4243(7) 0.9294(3) 1.1915(6) 0.051(4) Uani 1 1 d . . .
C10 C 0.4934(7) 0.9336(4) 1.1996(7) 0.069(5) Uani 1 1 d . . .
H10A H 0.5143 0.9106 1.1711 0.103 Uiso 1 1 calc R . .
H10B H 0.5047 0.9289 1.2480 0.103 Uiso 1 1 calc R . .
H10C H 0.5068 0.9639 1.1850 0.103 Uiso 1 1 calc R . .
C11 C 0.3880(6) 0.9647(4) 1.2346(6) 0.070(4) Uani 1 1 d . . .
H11A H 0.3978 0.9604 1.2835 0.105 Uiso 1 1 calc R . .
H11B H 0.3427 0.9608 1.2273 0.105 Uiso 1 1 calc R . .
H11C H 0.4005 0.9953 1.2205 0.105 Uiso 1 1 calc R . .
C12 C 0.4040(7) 0.8814(4) 1.2106(7) 0.082(5) Uani 1 1 d . . .
H12A H 0.4277 0.8595 1.1828 0.123 Uiso 1 1 calc R . .
H12B H 0.3589 0.8778 1.2016 0.123 Uiso 1 1 calc R . .
H12C H 0.4125 0.8761 1.2595 0.123 Uiso 1 1 calc R . .
C13 C 0.3701(7) 0.8132(3) 1.0104(6) 0.036(3) Uani 1 1 d . B .
C14 C 0.3443(6) 0.7702(3) 1.0437(6) 0.046(3) Uani 1 1 d . . .
C15 C 0.2885(18) 0.7524(9) 0.9920(13) 0.063(9) Uiso 0.56(5) 1 d P B 1
H15A H 0.3074 0.7390 0.9508 0.095 Uiso 0.56(5) 1 calc PR B 1
H15B H 0.2617 0.7780 0.9787 0.095 Uiso 0.56(5) 1 calc PR B 1
H15C H 0.2630 0.7295 1.0157 0.095 Uiso 0.56(5) 1 calc PR B 1
C15' C 0.317(2) 0.7437(9) 0.9898(15) 0.035(9) Uiso 0.44(5) 1 d P B 2
H15D H 0.3501 0.7336 0.9581 0.053 Uiso 0.44(5) 1 calc PR B 2
H15E H 0.2862 0.7620 0.9646 0.053 Uiso 0.44(5) 1 calc PR B 2
H15F H 0.2959 0.7171 1.0096 0.053 Uiso 0.44(5) 1 calc PR B 2
C16 C 0.3953(11) 0.7351(8) 1.0495(18) 0.053(9) Uiso 0.56(5) 1 d P B 1
H16A H 0.4211 0.7354 1.0077 0.079 Uiso 0.56(5) 1 calc PR B 1
H16B H 0.3762 0.7050 1.0552 0.079 Uiso 0.56(5) 1 calc PR B 1
H16C H 0.4218 0.7418 1.0895 0.079 Uiso 0.56(5) 1 calc PR B 1
C16' C 0.3987(16) 0.7463(14) 1.084(3) 0.080(13) Uiso 0.44(5) 1 d P B 2
H16D H 0.4320 0.7375 1.0518 0.121 Uiso 0.44(5) 1 calc PR B 2
H16E H 0.3822 0.7191 1.1071 0.121 Uiso 0.44(5) 1 calc PR B 2
H16F H 0.4159 0.7671 1.1185 0.121 Uiso 0.44(5) 1 calc PR B 2
C17 C 0.3175(18) 0.7809(7) 1.1110(13) 0.046(8) Uiso 0.56(5) 1 d P B 1
H17A H 0.3498 0.7771 1.1466 0.069 Uiso 0.56(5) 1 calc PR B 1
H17B H 0.2821 0.7605 1.1204 0.069 Uiso 0.56(5) 1 calc PR B 1
H17C H 0.3026 0.8124 1.1112 0.069 Uiso 0.56(5) 1 calc PR B 1
C17' C 0.289(2) 0.7860(9) 1.0976(17) 0.043(10) Uiso 0.44(5) 1 d P B 2
H17D H 0.3079 0.8002 1.1381 0.064 Uiso 0.44(5) 1 calc PR B 2
H17E H 0.2643 0.7594 1.1119 0.064 Uiso 0.44(5) 1 calc PR B 2
H17F H 0.2608 0.8078 1.0749 0.064 Uiso 0.44(5) 1 calc PR B 2
C18 C 0.5940(7) 0.8500(3) 1.0373(6) 0.030(3) Uani 1 1 d . . .
C19 C 0.6223(6) 0.8179(4) 1.0930(6) 0.045(3) Uani 1 1 d . . .
C20' C 0.5767(6) 0.8128(4) 1.1538(6) 0.065(4) Uani 1 1 d . . .
H20A H 0.5952 0.7926 1.1884 0.097 Uiso 1 1 calc R . .
H20B H 0.5368 0.8000 1.1375 0.097 Uiso 1 1 calc R . .
H20C H 0.5689 0.8427 1.1745 0.097 Uiso 1 1 calc R . .
C21' C 0.6263(6) 0.7708(3) 1.0567(7) 0.067(4) Uani 1 1 d . . .
H21A H 0.6439 0.7484 1.0888 0.101 Uiso 1 1 calc R . .
H21B H 0.6535 0.7731 1.0161 0.101 Uiso 1 1 calc R . .
H21C H 0.5841 0.7612 1.0425 0.101 Uiso 1 1 calc R . .
C22' C 0.6860(6) 0.8329(4) 1.1185(7) 0.063(4) Uani 1 1 d . . .
H22A H 0.7013 0.8115 1.1533 0.095 Uiso 1 1 calc R . .
H22B H 0.6826 0.8632 1.1390 0.095 Uiso 1 1 calc R . .
H22C H 0.7157 0.8338 1.0799 0.095 Uiso 1 1 calc R . .
C23 C 0.3620(6) 0.8639(4) 0.8394(6) 0.039(3) Uani 1 1 d . C .
C24 C 0.3287(6) 0.8420(4) 0.7771(7) 0.050(4) Uani 1 1 d . . .
C25 C 0.2728(13) 0.8637(8) 0.7576(14) 0.092(10) Uiso 0.598(18) 1 d P C 5
H25A H 0.2821 0.8948 0.7432 0.138 Uiso 0.598(18) 1 calc PR C 5
H25B H 0.2437 0.8643 0.7968 0.138 Uiso 0.598(18) 1 calc PR C 5
H25C H 0.2534 0.8471 0.7193 0.138 Uiso 0.598(18) 1 calc PR C 5
C25' C 0.3067(14) 0.8789(9) 0.7258(14) 0.042(9) Uiso 0.402(18) 1 d P C 6
H25D H 0.3316 0.9065 0.7327 0.063 Uiso 0.402(18) 1 calc PR C 6
H25E H 0.2621 0.8856 0.7336 0.063 Uiso 0.402(18) 1 calc PR C 6
H25F H 0.3125 0.8680 0.6785 0.063 Uiso 0.402(18) 1 calc PR C 6
C26 C 0.3167(12) 0.7915(8) 0.8013(12) 0.078(9) Uiso 0.598(18) 1 d P C 5
H26A H 0.2857 0.7914 0.8386 0.117 Uiso 0.598(18) 1 calc PR C 5
H26B H 0.3563 0.7783 0.8178 0.117 Uiso 0.598(18) 1 calc PR C 5
H26C H 0.3008 0.7736 0.7625 0.117 Uiso 0.598(18) 1 calc PR C 5
C26' C 0.2669(16) 0.8214(11) 0.8055(16) 0.068(13) Uiso 0.402(18) 1 d P C 6
H26D H 0.2343 0.8449 0.8071 0.102 Uiso 0.402(18) 1 calc PR C 6
H26E H 0.2741 0.8096 0.8520 0.102 Uiso 0.402(18) 1 calc PR C 6
H26F H 0.2530 0.7967 0.7754 0.102 Uiso 0.402(18) 1 calc PR C 6
C27 C 0.3784(12) 0.8410(9) 0.7181(13) 0.092(10) Uiso 0.598(18) 1 d P C 5
H27A H 0.3865 0.8720 0.7023 0.137 Uiso 0.598(18) 1 calc PR C 5
H27B H 0.3623 0.8228 0.6797 0.137 Uiso 0.598(18) 1 calc PR C 5
H27C H 0.4176 0.8276 0.7352 0.137 Uiso 0.598(18) 1 calc PR C 5
C27' C 0.3652(15) 0.8068(11) 0.7426(17) 0.060(12) Uiso 0.402(18) 1 d P C 6
H27D H 0.3925 0.8208 0.7079 0.090 Uiso 0.402(18) 1 calc PR C 6
H27E H 0.3365 0.7853 0.7202 0.090 Uiso 0.402(18) 1 calc PR C 6
H27F H 0.3911 0.7907 0.7765 0.090 Uiso 0.402(18) 1 calc PR C 6
C28 C 0.5656(7) 0.7946(3) 0.8755(6) 0.043(4) Uani 1 1 d . D .
C29 C 0.5716(6) 0.7472(3) 0.8414(6) 0.046(4) Uani 1 1 d . . .
C30 C 0.6434(17) 0.7372(11) 0.816(2) 0.055(13) Uiso 0.36(3) 1 d P D 3
H30A H 0.6661 0.7660 0.8107 0.082 Uiso 0.36(3) 1 calc PR D 3
H30B H 0.6423 0.7215 0.7711 0.082 Uiso 0.36(3) 1 calc PR D 3
H30C H 0.6649 0.7181 0.8496 0.082 Uiso 0.36(3) 1 calc PR D 3
C30' C 0.6311(9) 0.7258(6) 0.8597(12) 0.053(7) Uiso 0.64(3) 1 d P D 4
H30D H 0.6659 0.7468 0.8501 0.080 Uiso 0.64(3) 1 calc PR D 4
H30E H 0.6367 0.6981 0.8324 0.080 Uiso 0.64(3) 1 calc PR D 4
H30F H 0.6310 0.7181 0.9088 0.080 Uiso 0.64(3) 1 calc PR D 4
C31 C 0.558(2) 0.7131(11) 0.894(2) 0.073(14) Uiso 0.36(3) 1 d P D 3
H31A H 0.5934 0.7106 0.9253 0.110 Uiso 0.36(3) 1 calc PR D 3
H31B H 0.5503 0.6838 0.8712 0.110 Uiso 0.36(3) 1 calc PR D 3
H31C H 0.5199 0.7221 0.9192 0.110 Uiso 0.36(3) 1 calc PR D 3
C31' C 0.5168(11) 0.7153(6) 0.8696(10) 0.051(7) Uiso 0.64(3) 1 d P D 4
H31D H 0.4776 0.7327 0.8730 0.077 Uiso 0.64(3) 1 calc PR D 4
H31E H 0.5283 0.7037 0.9152 0.077 Uiso 0.64(3) 1 calc PR D 4
H31F H 0.5107 0.6898 0.8379 0.077 Uiso 0.64(3) 1 calc PR D 4
C32 C 0.525(2) 0.7477(13) 0.784(2) 0.073(15) Uiso 0.36(3) 1 d P D 3
H32A H 0.5424 0.7645 0.7451 0.109 Uiso 0.36(3) 1 calc PR D 3
H32B H 0.4861 0.7623 0.7998 0.109 Uiso 0.36(3) 1 calc PR D 3
H32C H 0.5158 0.7165 0.7700 0.109 Uiso 0.36(3) 1 calc PR D 3
C32' C 0.5670(13) 0.7556(7) 0.7656(11) 0.076(8) Uiso 0.64(3) 1 d P D 4
H32D H 0.6042 0.7725 0.7501 0.114 Uiso 0.64(3) 1 calc PR D 4
H32E H 0.5290 0.7732 0.7556 0.114 Uiso 0.64(3) 1 calc PR D 4
H32F H 0.5650 0.7265 0.7412 0.114 Uiso 0.64(3) 1 calc PR D 4
C33 C 0.5781(6) 0.9212(4) 0.7553(6) 0.041(3) Uani 1 1 d . E .
C34 C 0.5678(8) 0.9183(4) 0.6765(7) 0.071(5) Uani 1 1 d . . .
C35 C 0.5936(16) 0.9592(10) 0.6429(16) 0.072(12) Uiso 0.44(2) 1 d P E 9
H35A H 0.5645 0.9847 0.6496 0.108 Uiso 0.44(2) 1 calc PR E 9
H35B H 0.5989 0.9535 0.5935 0.108 Uiso 0.44(2) 1 calc PR E 9
H35C H 0.6345 0.9667 0.6633 0.108 Uiso 0.44(2) 1 calc PR E 9
C35' C 0.6390(18) 0.9138(13) 0.6369(19) 0.149(17) Uiso 0.56(2) 1 d P E 10
H35D H 0.6328 0.9116 0.5870 0.223 Uiso 0.56(2) 1 calc PR E 10
H35E H 0.6606 0.8865 0.6534 0.223 Uiso 0.56(2) 1 calc PR E 10
H35F H 0.6645 0.9406 0.6474 0.223 Uiso 0.56(2) 1 calc PR E 10
C36 C 0.4976(18) 0.9158(14) 0.670(2) 0.114(17) Uiso 0.44(2) 1 d P E 9
H36A H 0.4781 0.9246 0.7136 0.171 Uiso 0.44(2) 1 calc PR E 9
H36B H 0.4853 0.8847 0.6582 0.171 Uiso 0.44(2) 1 calc PR E 9
H36C H 0.4836 0.9364 0.6334 0.171 Uiso 0.44(2) 1 calc PR E 9
C36' C 0.5306(14) 0.9521(9) 0.6448(13) 0.085(10) Uiso 0.56(2) 1 d P E 10
H36D H 0.4905 0.9549 0.6694 0.127 Uiso 0.56(2) 1 calc PR E 10
H36E H 0.5225 0.9437 0.5968 0.127 Uiso 0.56(2) 1 calc PR E 10
H36F H 0.5530 0.9812 0.6462 0.127 Uiso 0.56(2) 1 calc PR E 10
C37 C 0.602(2) 0.8781(13) 0.653(2) 0.109(15) Uiso 0.44(2) 1 d P E 9
H37A H 0.5760 0.8511 0.6610 0.164 Uiso 0.44(2) 1 calc PR E 9
H37B H 0.6415 0.8754 0.6779 0.164 Uiso 0.44(2) 1 calc PR E 9
H37C H 0.6103 0.8810 0.6033 0.164 Uiso 0.44(2) 1 calc PR E 9
C37' C 0.5449(14) 0.8696(8) 0.6616(13) 0.082(10) Uiso 0.56(2) 1 d P E 10
H37D H 0.5022 0.8657 0.6797 0.124 Uiso 0.56(2) 1 calc PR E 10
H37E H 0.5732 0.8479 0.6839 0.124 Uiso 0.56(2) 1 calc PR E 10
H37F H 0.5448 0.8644 0.6118 0.124 Uiso 0.56(2) 1 calc PR E 10
C38 C 0.7595(6) 0.9006(4) 0.8783(6) 0.034(3) Uani 1 1 d . . .
C39 C 0.8220(6) 0.8820(4) 0.8574(7) 0.049(4) Uani 1 1 d . . .
C40 C 0.8172(5) 0.8346(4) 0.8316(7) 0.069(4) Uani 1 1 d . . .
H40A H 0.7975 0.8155 0.8669 0.104 Uiso 1 1 calc R . .
H40B H 0.8594 0.8230 0.8213 0.104 Uiso 1 1 calc R . .
H40C H 0.7915 0.8340 0.7897 0.104 Uiso 1 1 calc R . .
C41 C 0.8622(7) 0.8805(5) 0.9217(11) 0.125(8) Uani 1 1 d . . .
H41A H 0.8425 0.8605 0.9557 0.188 Uiso 1 1 calc R . .
H41B H 0.8662 0.9111 0.9409 0.188 Uiso 1 1 calc R . .
H41C H 0.9041 0.8688 0.9101 0.188 Uiso 1 1 calc R . .
C42 C 0.8527(7) 0.9128(4) 0.8042(9) 0.118(8) Uani 1 1 d . . .
H42A H 0.8267 0.9136 0.7625 0.177 Uiso 1 1 calc R . .
H42B H 0.8946 0.9010 0.7927 0.177 Uiso 1 1 calc R . .
H42C H 0.8567 0.9435 0.8230 0.177 Uiso 1 1 calc R . .

loop_
_atom_site_aniso_label
_atom_site_aniso_U_11
_atom_site_aniso_U_22
_atom_site_aniso_U_33
_atom_site_aniso_U_23
_atom_site_aniso_U_13
_atom_site_aniso_U_12
Mn1 0.0324(13) 0.0276(9) 0.0447(11) -0.0004(9) -0.0035(10) 0.0027(8)
Mn2 0.0337(14) 0.0238(8) 0.0418(11) -0.0009(9) 0.0015(10) -0.0028(8)
Mn3 0.0290(13) 0.0202(7) 0.0292(9) -0.0002(8) -0.0011(9) -0.0006(7)
Mn4 0.0402(13) 0.0188(8) 0.0426(11) 0.0007(8) 0.0041(11) 0.0003(8)
Mn5 0.0360(13) 0.0195(7) 0.0301(10) 0.0000(7) 0.0041(10) 0.0006(7)
Mn6 0.0363(13) 0.0230(8) 0.0397(11) -0.0024(8) 0.0049(10) 0.0030(8)
O1 0.070(7) 0.029(4) 0.051(6) 0.003(4) 0.010(5) 0.013(4)
O2 0.024(6) 0.041(4) 0.070(7) 0.001(4) -0.002(4) -0.007(4)
O3 0.053(6) 0.043(5) 0.048(6) -0.009(4) -0.022(5) -0.011(4)
O4 0.028(6) 0.017(3) 0.047(5) 0.003(3) 0.004(4) -0.005(3)
O5 0.056(7) 0.035(4) 0.032(5) 0.015(4) 0.009(4) 0.002(4)
O6 0.031(6) 0.020(4) 0.066(6) -0.001(4) 0.006(4) 0.000(4)
O7 0.054(6) 0.038(4) 0.042(5) -0.008(4) 0.002(5) 0.013(4)
O8 0.043(6) 0.024(4) 0.055(5) 0.001(4) -0.005(5) -0.003(4)
O9 0.029(5) 0.023(3) 0.030(4) 0.005(3) 0.006(4) -0.003(3)
O10 0.038(6) 0.022(4) 0.033(5) 0.001(3) 0.002(4) -0.005(4)
O11 0.037(5) 0.022(3) 0.023(4) -0.002(3) -0.007(4) -0.001(3)
O12 0.043(6) 0.015(3) 0.026(4) -0.003(3) 0.001(4) -0.007(3)
O13 0.038(6) 0.022(4) 0.078(7) -0.012(4) 0.015(5) 0.006(4)
O14 0.051(7) 0.049(5) 0.061(6) -0.025(4) -0.010(5) 0.001(5)
O15 0.028(6) 0.032(4) 0.070(6) 0.019(4) 0.007(5) -0.008(4)
O16 0.021(6) 0.071(6) 0.052(6) 0.025(4) 0.007(5) -0.001(5)
O17 0.027(5) 0.015(3) 0.035(4) -0.005(3) -0.001(4) 0.005(3)
O18 0.010(5) 0.027(3) 0.026(4) -0.003(3) 0.012(4) 0.005(3)
O19 0.031(6) 0.031(4) 0.033(5) 0.000(3) 0.008(4) 0.001(4)
O20 0.032(6) 0.039(4) 0.041(5) 0.000(4) 0.006(4) 0.005(4)
O21 0.035(6) 0.031(4) 0.046(6) -0.008(4) 0.008(4) 0.004(4)
O22 0.038(6) 0.033(4) 0.046(6) -0.003(4) -0.005(4) -0.002(4)
O23 0.043(6) 0.028(4) 0.049(5) 0.006(4) 0.008(5) 0.005(4)
O24 0.037(6) 0.035(4) 0.070(6) 0.000(4) 0.021(5) -0.002(4)
C1' 0.123(13) 0.042(7) 0.041(8) -0.004(6) 0.028(9) 0.024(8)
C2 0.036(10) 0.053(8) 0.035(7) -0.008(7) 0.010(7) -0.008(7)
C3 0.027(10) 0.041(7) 0.076(10) 0.002(7) 0.026(8) -0.006(6)
C7 0.118(15) 0.112(13) 0.051(11) 0.008(9) 0.010(11) -0.020(11)
C8 0.040(10) 0.023(6) 0.041(8) -0.002(5) -0.008(7) -0.009(6)
C9 0.095(13) 0.022(6) 0.035(8) 0.007(5) -0.007(8) -0.010(7)
C10 0.084(14) 0.079(10) 0.044(9) 0.018(7) -0.029(8) -0.012(9)
C11 0.090(12) 0.074(10) 0.046(9) -0.012(7) 0.004(9) 0.008(9)
C12 0.135(15) 0.057(9) 0.054(10) 0.037(7) -0.008(9) -0.025(9)
C13 0.046(11) 0.027(6) 0.037(7) -0.004(5) -0.004(7) -0.016(7)
C14 0.059(10) 0.022(6) 0.055(9) -0.007(6) 0.007(8) -0.008(6)
C18 0.051(11) 0.015(5) 0.024(7) 0.001(5) 0.002(7) -0.001(6)
C19 0.046(11) 0.045(8) 0.043(9) 0.008(6) -0.004(8) 0.008(7)
C20' 0.069(11) 0.069(9) 0.057(9) 0.022(7) 0.015(9) 0.021(7)
C21' 0.073(12) 0.032(7) 0.097(12) -0.005(7) -0.008(9) 0.028(7)
C22' 0.055(12) 0.061(9) 0.074(11) 0.006(7) -0.019(9) 0.015(8)
C23 0.035(11) 0.049(8) 0.033(8) 0.001(6) -0.005(7) 0.000(7)
C24 0.049(11) 0.052(8) 0.049(9) -0.018(6) 0.013(8) -0.004(7)
C28 0.050(12) 0.026(6) 0.054(9) -0.007(6) -0.011(8) 0.006(7)
C29 0.064(11) 0.026(6) 0.047(8) -0.005(5) 0.009(8) 0.008(6)
C33 0.055(11) 0.040(7) 0.027(7) 0.000(6) 0.011(7) 0.004(7)
C34 0.136(16) 0.037(7) 0.041(9) -0.007(6) -0.001(10) 0.028(8)
C38 0.028(10) 0.045(7) 0.030(7) 0.013(6) 0.007(6) 0.008(7)
C39 0.032(11) 0.025(6) 0.091(11) -0.012(6) 0.008(8) 0.017(6)
C40 0.049(11) 0.068(9) 0.091(11) 0.000(8) 0.028(9) 0.021(7)
C41 0.072(14) 0.087(11) 0.22(2) -0.052(13) -0.053(15) 0.066(10)
C42 0.114(15) 0.065(10) 0.175(19) 0.016(11) 0.133(14) 0.008(10)

loop_
_atom_type_symbol
_atom_type_description
_atom_type_scat_dispersion_real
_atom_type_scat_dispersion_imag
_atom_type_scat_source
C C 0.0033 0.0016 'International Tables Vol C Tables 4.2.6.8 and 6.1.1.4'
H H 0.0000 0.0000 'International Tables Vol C Tables 4.2.6.8 and 6.1.1.4'
O O 0.0106 0.0060 'International Tables Vol C Tables 4.2.6.8 and 6.1.1.4'
Mn Mn 0.3368 0.7283 'International Tables Vol C Tables 4.2.6.8 and 6.1.1.4'

loop_
_geom_angle_atom_site_label_1
_geom_angle_atom_site_label_2
_geom_angle_atom_site_label_3
_geom_angle
_geom_angle_site_symmetry_1
_geom_angle_site_symmetry_3
_geom_angle_publ_flag
O18 Mn1 O4 94.1(3) 2_675 . ?
O18 Mn1 O2 173.9(3) 2_675 . ?
O4 Mn1 O2 91.8(3) . . ?
O18 Mn1 O24 91.1(3) 2_675 2_675 ?
O4 Mn1 O24 174.7(3) . 2_675 ?
O2 Mn1 O24 83.0(3) . 2_675 ?
O18 Mn1 O1 93.1(3) 2_675 . ?
O4 Mn1 O1 92.9(3) . . ?
O2 Mn1 O1 85.4(3) . . ?
O24 Mn1 O1 87.8(3) 2_675 . ?
O18 Mn1 O3 94.2(3) 2_675 . ?
O4 Mn1 O3 94.6(3) . . ?
O2 Mn1 O3 86.5(3) . . ?
O24 Mn1 O3 84.0(3) 2_675 . ?
O1 Mn1 O3 169.1(3) . . ?
O9 Mn2 O4 83.1(3) . . ?
O9 Mn2 O8 178.0(3) . . ?
O4 Mn2 O8 95.3(3) . . ?
O9 Mn2 O6 96.4(3) . . ?
O4 Mn2 O6 173.3(3) . . ?
O8 Mn2 O6 85.0(3) . . ?
O9 Mn2 O7 93.5(3) . . ?
O4 Mn2 O7 97.2(3) . . ?
O8 Mn2 O7 88.0(3) . . ?
O6 Mn2 O7 89.5(3) . . ?
O9 Mn2 O5 84.8(3) . . ?
O4 Mn2 O5 85.9(3) . . ?
O8 Mn2 O5 93.8(3) . . ?
O6 Mn2 O5 87.4(3) . . ?
O7 Mn2 O5 176.3(3) . . ?
O9 Mn2 Mn3 41.43(17) . . ?
O4 Mn2 Mn3 42.3(2) . . ?
O8 Mn2 Mn3 136.8(2) . . ?
O6 Mn2 Mn3 136.0(2) . . ?
O7 Mn2 Mn3 102.6(2) . . ?
O5 Mn2 Mn3 78.3(2) . . ?
O9 Mn3 O4 83.7(3) . . ?
O9 Mn3 O12 97.2(3) . . ?
O4 Mn3 O12 173.2(3) . . ?
O9 Mn3 O12 174.0(3) . 2_675 ?
O4 Mn3 O12 99.8(3) . 2_675 ?
O12 Mn3 O12 78.8(3) . 2_675 ?
O9 Mn3 O10 89.8(3) . . ?
O4 Mn3 O10 93.5(3) . . ?
O12 Mn3 O10 93.2(3) . . ?
O12 Mn3 O10 94.9(3) 2_675 . ?
O9 Mn3 O11 91.8(3) . . ?
O4 Mn3 O11 90.3(3) . . ?
O12 Mn3 O11 83.0(3) . . ?
O12 Mn3 O11 83.3(3) 2_675 . ?
O10 Mn3 O11 176.0(3) . . ?
O9 Mn3 Mn2 41.3(2) . . ?
O4 Mn3 Mn2 43.00(17) . . ?
O12 Mn3 Mn2 138.49(18) . . ?
O12 Mn3 Mn2 142.7(2) 2_675 . ?
O10 Mn3 Mn2 86.6(2) . . ?
O11 Mn3 Mn2 96.9(2) . . ?
O9 Mn3 Mn5 88.6(2) . . ?
O4 Mn3 Mn5 131.8(2) . . ?
O12 Mn3 Mn5 41.8(2) . . ?
O12 Mn3 Mn5 85.4(2) 2_675 . ?
O10 Mn3 Mn5 134.1(2) . . ?
O11 Mn3 Mn5 42.3(2) . . ?
Mn2 Mn3 Mn5 119.47(7) . . ?
O9 Mn3 Mn5 134.1(2) . 2_675 ?
O4 Mn3 Mn5 89.0(2) . 2_675 ?
O12 Mn3 Mn5 85.5(2) . 2_675 ?
O12 Mn3 Mn5 41.6(2) 2_675 2_675 ?
O10 Mn3 Mn5 136.0(2) . 2_675 ?
O11 Mn3 Mn5 42.87(17) . 2_675 ?
Mn2 Mn3 Mn5 122.03(8) . 2_675 ?
Mn5 Mn3 Mn5 63.53(7) . 2_675 ?
O9 Mn3 Mn3 136.8(2) . 2_675 ?
O4 Mn3 Mn3 138.69(19) . 2_675 ?
O12 Mn3 Mn3 39.67(17) . 2_675 ?
O12 Mn3 Mn3 39.1(2) 2_675 2_675 ?
O10 Mn3 Mn3 94.1(2) . 2_675 ?
O11 Mn3 Mn3 82.2(2) . 2_675 ?
Mn2 Mn3 Mn3 178.01(9) . 2_675 ?
Mn5 Mn3 Mn3 58.78(5) . 2_675 ?
Mn5 Mn3 Mn3 58.45(5) 2_675 2_675 ?
O9 Mn4 O17 93.8(2) . . ?
O9 Mn4 O13 172.5(3) . . ?
O17 Mn4 O13 92.2(3) . . ?
O9 Mn4 O15 91.3(3) . . ?
O17 Mn4 O15 173.1(3) . . ?
O13 Mn4 O15 83.1(3) . . ?
O9 Mn4 O16 94.7(3) . . ?
O17 Mn4 O16 94.0(3) . . ?
O13 Mn4 O16 89.4(3) . . ?
O15 Mn4 O16 81.0(3) . . ?
O9 Mn4 O14 92.3(3) . . ?
O17 Mn4 O14 96.4(3) . . ?
O13 Mn4 O14 82.6(3) . . ?
O15 Mn4 O14 88.0(3) . . ?
O16 Mn4 O14 167.1(3) . . ?
O18 Mn5 O17 83.8(3) . . ?
O18 Mn5 O12 89.1(3) . . ?
O17 Mn5 O12 90.7(3) . . ?
O18 Mn5 O11 172.3(3) . . ?
O17 Mn5 O11 98.9(3) . . ?
O12 Mn5 O11 83.6(3) . . ?
O18 Mn5 O11 98.3(3) . 2_675 ?
O17 Mn5 O11 174.1(3) . 2_675 ?
O12 Mn5 O11 83.8(3) . 2_675 ?
O11 Mn5 O11 78.3(3) . 2_675 ?
O18 Mn5 O19 93.3(3) . . ?
O17 Mn5 O19 90.2(3) . . ?
O12 Mn5 O19 177.5(3) . . ?
O11 Mn5 O19 93.9(3) . . ?
O11 Mn5 O19 95.2(3) 2_675 . ?
O18 Mn5 Mn6 42.70(17) . . ?
O17 Mn5 Mn6 41.87(19) . . ?
O12 Mn5 Mn6 96.1(2) . . ?
O11 Mn5 Mn6 140.73(18) . . ?
O11 Mn5 Mn6 140.9(2) 2_675 . ?
O19 Mn5 Mn6 86.1(2) . . ?
O18 Mn5 Mn3 130.4(2) . . ?
O17 Mn5 Mn3 88.8(2) . . ?
O12 Mn5 Mn3 41.8(2) . . ?
O11 Mn5 Mn3 42.9(2) . . ?
O11 Mn5 Mn3 85.6(2) 2_675 . ?
O19 Mn5 Mn3 135.8(2) . . ?
Mn6 Mn5 Mn3 119.83(7) . . ?
O18 Mn5 Mn3 87.08(18) . 2_675 ?
O17 Mn5 Mn3 132.2(2) . 2_675 ?
O12 Mn5 Mn3 42.28(17) . 2_675 ?
O11 Mn5 Mn3 85.75(19) . 2_675 ?
O11 Mn5 Mn3 42.7(2) 2_675 2_675 ?
O19 Mn5 Mn3 137.2(2) . 2_675 ?
Mn6 Mn5 Mn3 119.86(8) . 2_675 ?
Mn3 Mn5 Mn3 62.77(7) . 2_675 ?
O18 Mn5 Mn5 136.66(19) . 2_675 ?
O17 Mn5 Mn5 138.1(2) . 2_675 ?
O12 Mn5 Mn5 81.5(2) . 2_675 ?
O11 Mn5 Mn5 39.48(17) . 2_675 ?
O11 Mn5 Mn5 38.8(2) 2_675 2_675 ?
O19 Mn5 Mn5 96.3(2) . 2_675 ?
Mn6 Mn5 Mn5 177.58(5) . 2_675 ?
Mn3 Mn5 Mn5 58.40(5) . 2_675 ?
Mn3 Mn5 Mn5 58.07(5) 2_675 2_675 ?
O17 Mn6 O18 83.5(2) . . ?
O17 Mn6 O23 176.9(3) . . ?
O18 Mn6 O23 94.7(3) . . ?
O17 Mn6 O21 95.9(3) . . ?
O18 Mn6 O21 172.7(3) . . ?
O23 Mn6 O21 85.5(3) . . ?
O17 Mn6 O20 87.5(3) . . ?
O18 Mn6 O20 85.8(3) . . ?
O23 Mn6 O20 89.9(3) . . ?
O21 Mn6 O20 87.0(3) . . ?
O17 Mn6 O22 96.7(3) . . ?
O18 Mn6 O22 97.1(3) . . ?
O23 Mn6 O22 85.9(3) . . ?
O21 Mn6 O22 90.2(3) . . ?
O20 Mn6 O22 175.2(3) . . ?
O17 Mn6 Mn5 42.16(16) . . ?
O18 Mn6 Mn5 42.09(19) . . ?
O23 Mn6 Mn5 135.6(2) . . ?
O21 Mn6 Mn5 135.8(2) . . ?
O20 Mn6 Mn5 79.3(2) . . ?
O22 Mn6 Mn5 105.44(19) . . ?
C1' O1 Mn1 122.2(6) . . ?
C1' O1 H18A 118.9 . . ?
Mn1 O1 H18A 118.9 . . ?
C2 O2 Mn1 135.9(8) . . ?
C7 O3 Mn1 123.8(7) . . ?
C7 O3 H14A 118.1 . . ?
Mn1 O3 H14A 118.1 . . ?
Mn1 O4 Mn3 132.5(3) . . ?
Mn1 O4 Mn2 127.8(3) . . ?
Mn3 O4 Mn2 94.7(3) . . ?
C8 O5 Mn2 121.4(7) . . ?
C13 O6 Mn2 131.9(7) . . ?
C23 O7 Mn2 124.0(7) . . ?
C2 O8 Mn2 133.6(7) . . ?
Mn2 O9 Mn3 97.3(3) . . ?
Mn2 O9 Mn4 124.7(3) . . ?
Mn3 O9 Mn4 133.9(3) . . ?
C8 O10 Mn3 126.0(7) . . ?
Mn5 O11 Mn3 94.8(3) . . ?
Mn5 O11 Mn5 101.7(3) . 2_675 ?
Mn3 O11 Mn5 94.4(3) . 2_675 ?
Mn3 O12 Mn5 96.4(3) . . ?
Mn3 O12 Mn3 101.2(3) . 2_675 ?
Mn5 O12 Mn3 96.1(3) . 2_675 ?
C28 O13 Mn4 135.4(7) . . ?
C23 O14 Mn4 136.4(8) . . ?
C13 O15 Mn4 133.5(7) . . ?
C18 O16 Mn4 131.0(8) . . ?
Mn6 O17 Mn5 96.0(3) . . ?
Mn6 O17 Mn4 123.1(3) . . ?
Mn5 O17 Mn4 132.9(3) . . ?
Mn1 O18 Mn5 133.7(3) 2_675 . ?
Mn1 O18 Mn6 128.5(3) 2_675 . ?
Mn5 O18 Mn6 95.2(3) . . ?
C33 O19 Mn5 123.0(7) . . ?
C33 O20 Mn6 121.6(7) . . ?
C28 O21 Mn6 128.4(7) . . ?
C18 O22 Mn6 124.2(7) . . ?
C38 O23 Mn6 134.2(7) . . ?
C38 O24 Mn1 134.6(7) . 2_675 ?
O1 C1' H1'A 109.5 . . ?
O1 C1' H1'B 109.5 . . ?
H1'A C1' H1'B 109.5 . . ?
O1 C1' H1'C 109.5 . . ?
H1'A C1' H1'C 109.5 . . ?
H1'B C1' H1'C 109.5 . . ?
O8 C2 O2 124.8(11) . . ?
O8 C2 C3 116.7(10) . . ?
O2 C2 C3 118.4(10) . . ?
C6' C3 C5' 118(3) . . ?
C6' C3 C5 78(2) . . ?
C5' C3 C5 57.5(16) . . ?
C6' C3 C6 33(2) . . ?
C5' C3 C6 133.7(17) . . ?
C5 C3 C6 110.5(14) . . ?
C6' C3 C4 131(3) . . ?
C5' C3 C4 56.5(15) . . ?
C5 C3 C4 113.8(15) . . ?
C6 C3 C4 109.8(15) . . ?
C6' C3 C2 115(2) . . ?
C5' C3 C2 116.0(16) . . ?
C5 C3 C2 104.7(15) . . ?
C6 C3 C2 110.3(11) . . ?
C4 C3 C2 107.7(12) . . ?
C6' C3 C4' 107(3) . . ?
C5' C3 C4' 96(2) . . ?
C5 C3 C4' 149(2) . . ?
C6 C3 C4' 76(2) . . ?
C4 C3 C4' 40.2(19) . . ?
C2 C3 C4' 100(2) . . ?
C3 C4 H4A 109.5 . . ?
C3 C4 H4B 109.5 . . ?
H4A C4 H4B 109.5 . . ?
C3 C4 H4C 109.5 . . ?
H4A C4 H4C 109.5 . . ?
H4B C4 H4C 109.5 . . ?
C3 C4' H4'A 109.5 . . ?
C3 C4' H4'B 109.5 . . ?
H4'A C4' H4'B 109.5 . . ?
C3 C4' H4'C 109.5 . . ?
H4'A C4' H4'C 109.5 . . ?
H4'B C4' H4'C 109.5 . . ?
C3 C5 H5A 109.5 . . ?
C3 C5 H5B 109.5 . . ?
H5A C5 H5B 109.5 . . ?
C3 C5 H5C 109.5 . . ?
H5A C5 H5C 109.5 . . ?
H5B C5 H5C 109.5 . . ?
C3 C5' H5'A 109.5 . . ?
C3 C5' H5'B 109.5 . . ?
H5'A C5' H5'B 109.5 . . ?
C3 C5' H5'C 109.5 . . ?
H5'A C5' H5'C 109.5 . . ?
H5'B C5' H5'C 109.5 . . ?
C3 C6 H6A 109.5 . . ?
C3 C6 H6B 109.5 . . ?
H6A C6 H6B 109.5 . . ?
C3 C6 H6C 109.5 . . ?
H6A C6 H6C 109.5 . . ?
H6B C6 H6C 109.5 . . ?
C3 C6' H6'A 109.5 . . ?
C3 C6' H6'B 109.5 . . ?
H6'A C6' H6'B 109.5 . . ?
C3 C6' H6'C 109.5 . . ?
H6'A C6' H6'C 109.5 . . ?
H6'B C6' H6'C 109.5 . . ?
O3 C7 H7A 109.5 . . ?
O3 C7 H7B 109.5 . . ?
H7A C7 H7B 109.5 . . ?
O3 C7 H7C 109.5 . . ?
H7A C7 H7C 109.5 . . ?
H7B C7 H7C 109.5 . . ?
O10 C8 O5 124.2(11) . . ?
O10 C8 C9 118.3(11) . . ?
O5 C8 C9 117.5(11) . . ?
C10 C9 C12 109.3(11) . . ?
C10 C9 C8 108.8(11) . . ?
C12 C9 C8 108.7(10) . . ?
C10 C9 C11 112.4(11) . . ?
C12 C9 C11 110.7(12) . . ?
C8 C9 C11 106.7(10) . . ?
C9 C10 H10A 109.5 . . ?
C9 C10 H10B 109.5 . . ?
H10A C10 H10B 109.5 . . ?
C9 C10 H10C 109.5 . . ?
H10A C10 H10C 109.5 . . ?
H10B C10 H10C 109.5 . . ?
C9 C11 H11A 109.5 . . ?
C9 C11 H11B 109.5 . . ?
H11A C11 H11B 109.5 . . ?
C9 C11 H11C 109.5 . . ?
H11A C11 H11C 109.5 . . ?
H11B C11 H11C 109.5 . . ?
C9 C12 H12A 109.5 . . ?
C9 C12 H12B 109.5 . . ?
H12A C12 H12B 109.5 . . ?
C9 C12 H12C 109.5 . . ?
H12A C12 H12C 109.5 . . ?
H12B C12 H12C 109.5 . . ?
O15 C13 O6 124.1(10) . . ?
O15 C13 C14 119.0(11) . . ?
O6 C13 C14 116.9(12) . . ?
C15' C14 C17 128.0(18) . . ?
C15' C14 C16 88.2(16) . . ?
C17 C14 C16 111.3(16) . . ?
C15' C14 C13 106.8(14) . . ?
C17 C14 C13 110.0(12) . . ?
C16 C14 C13 110.2(13) . . ?
C15' C14 C16' 114.7(18) . . ?
C17 C14 C16' 86.4(17) . . ?
C16 C14 C16' 28.2(15) . . ?
C13 C14 C16' 108.8(16) . . ?
C15' C14 C15 23.5(14) . . ?
C17 C14 C15 109.6(16) . . ?
C16 C14 C15 110.2(14) . . ?
C13 C14 C15 105.4(12) . . ?
C16' C14 C15 134.0(18) . . ?
C15' C14 C17' 109.2(18) . . ?
C17 C14 C17' 24.4(14) . . ?
C16 C14 C17' 131.6(17) . . ?
C13 C14 C17' 107.1(12) . . ?
C16' C14 C17' 109.8(19) . . ?
C15 C14 C17' 87.8(15) . . ?
C14 C15 H15A 109.5 . . ?
C14 C15 H15B 109.5 . . ?
H15A C15 H15B 109.5 . . ?
C14 C15 H15C 109.5 . . ?
H15A C15 H15C 109.5 . . ?
H15B C15 H15C 109.5 . . ?
C14 C15' H15D 109.5 . . ?
C14 C15' H15E 109.5 . . ?
H15D C15' H15E 109.5 . . ?
C14 C15' H15F 109.5 . . ?
H15D C15' H15F 109.5 . . ?
H15E C15' H15F 109.5 . . ?
C14 C16 H16A 109.5 . . ?
C14 C16 H16B 109.5 . . ?
H16A C16 H16B 109.5 . . ?
C14 C16 H16C 109.5 . . ?
H16A C16 H16C 109.5 . . ?
H16B C16 H16C 109.5 . . ?
C14 C16' H16D 109.5 . . ?
C14 C16' H16E 109.5 . . ?
H16D C16' H16E 109.5 . . ?
C14 C16' H16F 109.5 . . ?
H16D C16' H16F 109.5 . . ?
H16E C16' H16F 109.5 . . ?
C14 C17 H17A 109.5 . . ?
C14 C17 H17B 109.5 . . ?
H17A C17 H17B 109.5 . . ?
C14 C17 H17C 109.5 . . ?
H17A C17 H17C 109.5 . . ?
H17B C17 H17C 109.5 . . ?
C14 C17' H17D 109.5 . . ?
C14 C17' H17E 109.5 . . ?
H17D C17' H17E 109.5 . . ?
C14 C17' H17F 109.5 . . ?
H17D C17' H17F 109.5 . . ?
H17E C17' H17F 109.5 . . ?
O16 C18 O22 127.1(11) . . ?
O16 C18 C19 118.3(11) . . ?
O22 C18 C19 114.5(12) . . ?
C22' C19 C20' 110.0(11) . . ?
C22' C19 C21' 111.1(10) . . ?
C20' C19 C21' 107.2(10) . . ?
C22' C19 C18 113.4(10) . . ?
C20' C19 C18 110.5(10) . . ?
C21' C19 C18 104.3(9) . . ?
C19 C20' H20A 109.5 . . ?
C19 C20' H20B 109.5 . . ?
H20A C20' H20B 109.5 . . ?
C19 C20' H20C 109.5 . . ?
H20A C20' H20C 109.5 . . ?
H20B C20' H20C 109.5 . . ?
C19 C21' H21A 109.5 . . ?
C19 C21' H21B 109.5 . . ?
H21A C21' H21B 109.5 . . ?
C19 C21' H21C 109.5 . . ?
H21A C21' H21C 109.5 . . ?
H21B C21' H21C 109.5 . . ?
C19 C22' H22A 109.5 . . ?
C19 C22' H22B 109.5 . . ?
H22A C22' H22B 109.5 . . ?
C19 C22' H22C 109.5 . . ?
H22A C22' H22C 109.5 . . ?
H22B C22' H22C 109.5 . . ?
O14 C23 O7 124.4(11) . . ?
O14 C23 C24 118.1(11) . . ?
O7 C23 C24 117.4(11) . . ?
C25 C24 C27' 130.6(19) . . ?
C25 C24 C23 114.1(14) . . ?
C27' C24 C23 114.5(17) . . ?
C25 C24 C26' 63.6(15) . . ?
C27' C24 C26' 109.7(19) . . ?
C23 C24 C26' 105.9(15) . . ?
C25 C24 C27 112.6(18) . . ?
C27' C24 C27 44.7(14) . . ?
C23 C24 C27 105.9(13) . . ?
C26' C24 C27 146.0(17) . . ?
C25 C24 C25' 41.3(13) . . ?
C27' C24 C25' 111.3(19) . . ?
C23 C24 C25' 110.4(13) . . ?
C26' C24 C25' 104.4(18) . . ?
C27 C24 C25' 75.1(15) . . ?
C25 C24 C26 111.9(16) . . ?
C27' C24 C26 63.5(15) . . ?
C23 C24 C26 103.6(13) . . ?
C26' C24 C26 52.4(13) . . ?
C27 C24 C26 108.1(14) . . ?
C25' C24 C26 143.6(17) . . ?
C24 C25 H25A 109.5 . . ?
C24 C25 H25B 109.5 . . ?
H25A C25 H25B 109.5 . . ?
C24 C25 H25C 109.5 . . ?
H25A C25 H25C 109.5 . . ?
H25B C25 H25C 109.5 . . ?
C24 C25' H25D 109.5 . . ?
C24 C25' H25E 109.5 . . ?
H25D C25' H25E 109.5 . . ?
C24 C25' H25F 109.5 . . ?
H25D C25' H25F 109.5 . . ?
H25E C25' H25F 109.5 . . ?
C24 C26 H26A 109.5 . . ?
C24 C26 H26B 109.5 . . ?
H26A C26 H26B 109.5 . . ?
C24 C26 H26C 109.5 . . ?
H26A C26 H26C 109.5 . . ?
H26B C26 H26C 109.5 . . ?
C24 C26' H26D 109.5 . . ?
C24 C26' H26E 109.5 . . ?
H26D C26' H26E 109.5 . . ?
C24 C26' H26F 109.5 . . ?
H26D C26' H26F 109.5 . . ?
H26E C26' H26F 109.5 . . ?
C24 C27 H27A 109.5 . . ?
C24 C27 H27B 109.5 . . ?
H27A C27 H27B 109.5 . . ?
C24 C27 H27C 109.5 . . ?
H27A C27 H27C 109.5 . . ?
H27B C27 H27C 109.5 . . ?
C24 C27' H27D 109.5 . . ?
C24 C27' H27E 109.5 . . ?
H27D C27' H27E 109.5 . . ?
C24 C27' H27F 109.5 . . ?
H27D C27' H27F 109.5 . . ?
H27E C27' H27F 109.5 . . ?
O13 C28 O21 127.0(10) . . ?
O13 C28 C29 117.5(11) . . ?
O21 C28 C29 115.5(11) . . ?
C30' C29 C32 139.7(19) . . ?
C30' C29 C31 73.0(19) . . ?
C32 C29 C31 113(2) . . ?
C30' C29 C32' 111.5(14) . . ?
C32 C29 C32' 38.8(16) . . ?
C31 C29 C32' 142(2) . . ?
C30' C29 C28 110.9(12) . . ?
C32 C29 C28 104.9(16) . . ?
C31 C29 C28 107.9(17) . . ?
C32' C29 C28 105.5(11) . . ?
C30' C29 C30 35.4(13) . . ?
C32 C29 C30 113(2) . . ?
C31 C29 C30 106(2) . . ?
C32' C29 C30 77.8(16) . . ?
C28 C29 C30 111.7(14) . . ?
C30' C29 C31' 107.1(12) . . ?
C32 C29 C31' 77.1(19) . . ?
C31 C29 C31' 37.4(17) . . ?
C32' C29 C31' 112.8(14) . . ?
C28 C29 C31' 109.0(11) . . ?
C30 C29 C31' 132.9(15) . . ?
C29 C30 H30A 109.5 . . ?
C29 C30 H30B 109.5 . . ?
H30A C30 H30B 109.5 . . ?
C29 C30 H30C 109.5 . . ?
H30A C30 H30C 109.5 . . ?
H30B C30 H30C 109.5 . . ?
C29 C30' H30D 109.5 . . ?
C29 C30' H30E 109.5 . . ?
H30D C30' H30E 109.5 . . ?
C29 C30' H30F 109.5 . . ?
H30D C30' H30F 109.5 . . ?
H30E C30' H30F 109.5 . . ?
C29 C31 H31A 109.5 . . ?
C29 C31 H31B 109.5 . . ?
H31A C31 H31B 109.5 . . ?
C29 C31 H31C 109.5 . . ?
H31A C31 H31C 109.5 . . ?
H31B C31 H31C 109.5 . . ?
C29 C31' H31D 109.5 . . ?
C29 C31' H31E 109.5 . . ?
H31D C31' H31E 109.5 . . ?
C29 C31' H31F 109.5 . . ?
H31D C31' H31F 109.5 . . ?
H31E C31' H31F 109.5 . . ?
C29 C32 H32A 109.5 . . ?
C29 C32 H32B 109.5 . . ?
H32A C32 H32B 109.5 . . ?
C29 C32 H32C 109.5 . . ?
H32A C32 H32C 109.5 . . ?
H32B C32 H32C 109.5 . . ?
C29 C32' H32D 109.5 . . ?
C29 C32' H32E 109.5 . . ?
H32D C32' H32E 109.5 . . ?
C29 C32' H32F 109.5 . . ?
H32D C32' H32F 109.5 . . ?
H32E C32' H32F 109.5 . . ?
O20 C33 O19 128.1(11) . . ?
O20 C33 C34 117.4(10) . . ?
O19 C33 C34 114.3(11) . . ?
C36' C34 C37 135(2) . . ?
C36' C34 C35 55.9(14) . . ?
C37 C34 C35 110(2) . . ?
C36' C34 C36 56.0(18) . . ?
C37 C34 C36 115(2) . . ?
C35 C34 C36 112(2) . . ?
C36' C34 C37' 113.5(19) . . ?
C37 C34 C37' 48.8(16) . . ?
C35 C34 C37' 142.6(18) . . ?
C36 C34 C37' 67.9(18) . . ?
C36' C34 C33 118.1(14) . . ?
C37 C34 C33 106.7(18) . . ?
C35 C34 C33 109.8(16) . . ?
C36 C34 C33 103.2(19) . . ?
C37' C34 C33 106.3(13) . . ?
C36' C34 C35' 110.8(19) . . ?
C37 C34 C35' 49.9(17) . . ?
C35 C34 C35' 62.3(16) . . ?
C36 C34 C35' 147(2) . . ?
C37' C34 C35' 97.0(17) . . ?
C33 C34 C35' 109.0(17) . . ?
C34 C35 H35A 109.5 . . ?
C34 C35 H35B 109.5 . . ?
H35A C35 H35B 109.5 . . ?
C34 C35 H35C 109.5 . . ?
H35A C35 H35C 109.5 . . ?
H35B C35 H35C 109.5 . . ?
C34 C35' H35D 109.5 . . ?
C34 C35' H35E 109.5 . . ?
H35D C35' H35E 109.5 . . ?
C34 C35' H35F 109.5 . . ?
H35D C35' H35F 109.5 . . ?
H35E C35' H35F 109.5 . . ?
C34 C36 H36A 109.5 . . ?
C34 C36 H36B 109.5 . . ?
H36A C36 H36B 109.5 . . ?
C34 C36 H36C 109.5 . . ?
H36A C36 H36C 109.5 . . ?
H36B C36 H36C 109.5 . . ?
C34 C36' H36D 109.5 . . ?
C34 C36' H36E 109.5 . . ?
H36D C36' H36E 109.5 . . ?
C34 C36' H36F 109.5 . . ?
H36D C36' H36F 109.5 . . ?
H36E C36' H36F 109.5 . . ?
C34 C37 H37A 109.5 . . ?
C34 C37 H37B 109.5 . . ?
H37A C37 H37B 109.5 . . ?
C34 C37 H37C 109.5 . . ?
H37A C37 H37C 109.5 . . ?
H37B C37 H37C 109.5 . . ?
C34 C37' H37D 109.5 . . ?
C34 C37' H37E 109.5 . . ?
H37D C37' H37E 109.5 . . ?
C34 C37' H37F 109.5 . . ?
H37D C37' H37F 109.5 . . ?
H37E C37' H37F 109.5 . . ?
O23 C38 O24 123.8(10) . . ?
O23 C38 C39 120.2(10) . . ?
O24 C38 C39 115.9(10) . . ?
C40 C39 C38 112.0(10) . . ?
C40 C39 C41 106.7(10) . . ?
C38 C39 C41 106.8(11) . . ?
C40 C39 C42 111.2(11) . . ?
C38 C39 C42 110.3(10) . . ?
C41 C39 C42 109.6(13) . . ?
C39 C40 H40A 109.5 . . ?
C39 C40 H40B 109.5 . . ?
H40A C40 H40B 109.5 . . ?
C39 C40 H40C 109.5 . . ?
H40A C40 H40C 109.5 . . ?
H40B C40 H40C 109.5 . . ?
C39 C41 H41A 109.5 . . ?
C39 C41 H41B 109.5 . . ?
H41A C41 H41B 109.5 . . ?
C39 C41 H41C 109.5 . . ?
H41A C41 H41C 109.5 . . ?
H41B C41 H41C 109.5 . . ?
C39 C42 H42A 109.5 . . ?
C39 C42 H42B 109.5 . . ?
H42A C42 H42B 109.5 . . ?
C39 C42 H42C 109.5 . . ?
H42A C42 H42C 109.5 . . ?
H42B C42 H42C 109.5 . . ?

loop_
_geom_bond_atom_site_label_1
_geom_bond_atom_site_label_2
_geom_bond_distance
_geom_bond_site_symmetry_2
_geom_bond_publ_flag
Mn1 O18 1.873(6) 2_675 ?
Mn1 O4 1.878(6) . ?
Mn1 O2 1.955(7) . ?
Mn1 O24 1.956(7) 2_675 ?
Mn1 O1 2.205(7) . ?
Mn1 O3 2.221(7) . ?
Mn2 O9 1.860(6) . ?
Mn2 O4 1.912(6) . ?
Mn2 O8 1.935(8) . ?
Mn2 O6 1.937(7) . ?
Mn2 O7 2.172(8) . ?
Mn2 O5 2.212(8) . ?
Mn2 Mn3 2.795(2) . ?
Mn3 O9 1.864(6) . ?
Mn3 O4 1.886(7) . ?
Mn3 O12 1.896(7) . ?
Mn3 O12 1.918(6) 2_675 ?
Mn3 O10 1.924(7) . ?
Mn3 O11 1.930(7) . ?
Mn3 Mn5 2.825(2) . ?
Mn3 Mn5 2.835(2) 2_675 ?
Mn3 Mn3 2.947(3) 2_675 ?
Mn4 O9 1.884(6) . ?
Mn4 O17 1.896(6) . ?
Mn4 O13 1.937(7) . ?
Mn4 O15 1.962(7) . ?
Mn4 O16 2.152(9) . ?
Mn4 O14 2.155(9) . ?
Mn5 O18 1.886(6) . ?
Mn5 O17 1.891(5) . ?
Mn5 O12 1.893(7) . ?
Mn5 O11 1.908(7) . ?
Mn5 O11 1.934(5) 2_675 ?
Mn5 O19 1.951(7) . ?
Mn5 Mn6 2.802(2) . ?
Mn5 Mn3 2.835(2) 2_675 ?
Mn5 Mn5 2.980(3) 2_675 ?
Mn6 O17 1.881(6) . ?
Mn6 O18 1.908(6) . ?
Mn6 O23 1.934(8) . ?
Mn6 O21 1.947(7) . ?
Mn6 O20 2.153(8) . ?
Mn6 O22 2.173(8) . ?
O1 C1' 1.437(12) . ?
O1 H18A 0.9500 . ?
O2 C2 1.259(11) . ?
O3 C7 1.388(13) . ?
O3 H14A 0.9500 . ?
O5 C8 1.272(12) . ?
O6 C13 1.268(12) . ?
O7 C23 1.282(13) . ?
O8 C2 1.257(12) . ?
O10 C8 1.272(12) . ?
O11 Mn5 1.934(5) 2_675 ?
O12 Mn3 1.918(6) 2_675 ?
O13 C28 1.219(13) . ?
O14 C23 1.237(12) . ?
O15 C13 1.255(12) . ?
O16 C18 1.222(13) . ?
O18 Mn1 1.873(6) 2_675 ?
O19 C33 1.287(12) . ?
O20 C33 1.249(12) . ?
O21 C28 1.293(13) . ?
O22 C18 1.280(12) . ?
O23 C38 1.256(11) . ?
O24 C38 1.266(11) . ?
O24 Mn1 1.956(7) 2_675 ?
C1' H1'A 0.9800 . ?
C1' H1'B 0.9800 . ?
C1' H1'C 0.9800 . ?
C2 C3 1.530(15) . ?
C3 C6' 1.43(5) . ?
C3 C5' 1.44(3) . ?
C3 C5 1.49(3) . ?
C3 C6 1.51(2) . ?
C3 C4 1.53(3) . ?
C3 C4' 1.65(5) . ?
C4 H4A 0.9800 . ?
C4 H4B 0.9800 . ?
C4 H4C 0.9800 . ?
C4' H4'A 0.9800 . ?
C4' H4'B 0.9800 . ?
C4' H4'C 0.9800 . ?
C5 H5A 0.9800 . ?
C5 H5B 0.9800 . ?
C5 H5C 0.9800 . ?
C5' H5'A 0.9800 . ?
C5' H5'B 0.9800 . ?
C5' H5'C 0.9800 . ?
C6 H6A 0.9800 . ?
C6 H6B 0.9800 . ?
C6 H6C 0.9800 . ?
C6' H6'A 0.9800 . ?
C6' H6'B 0.9800 . ?
C6' H6'C 0.9800 . ?
C7 H7A 0.9800 . ?
C7 H7B 0.9800 . ?
C7 H7C 0.9800 . ?
C8 C9 1.532(16) . ?
C9 C10 1.481(16) . ?
C9 C12 1.523(14) . ?
C9 C11 1.542(16) . ?
C10 H10A 0.9800 . ?
C10 H10B 0.9800 . ?
C10 H10C 0.9800 . ?
C11 H11A 0.9800 . ?
C11 H11B 0.9800 . ?
C11 H11C 0.9800 . ?
C12 H12A 0.9800 . ?
C12 H12B 0.9800 . ?
C12 H12C 0.9800 . ?
C13 C14 1.524(14) . ?
C14 C15' 1.43(3) . ?
C14 C17 1.46(2) . ?
C14 C16 1.50(2) . ?
C14 C16' 1.56(4) . ?
C14 C15 1.64(3) . ?
C14 C17' 1.64(3) . ?
C15 H15A 0.9800 . ?
C15 H15B 0.9800 . ?
C15 H15C 0.9800 . ?
C15' H15D 0.9800 . ?
C15' H15E 0.9800 . ?
C15' H15F 0.9800 . ?
C16 H16A 0.9800 . ?
C16 H16B 0.9800 . ?
C16 H16C 0.9800 . ?
C16' H16D 0.9800 . ?
C16' H16E 0.9800 . ?
C16' H16F 0.9800 . ?
C17 H17A 0.9800 . ?
C17 H17B 0.9800 . ?
C17 H17C 0.9800 . ?
C17' H17D 0.9800 . ?
C17' H17E 0.9800 . ?
C17' H17F 0.9800 . ?
C18 C19 1.558(15) . ?
C19 C22' 1.507(15) . ?
C19 C20' 1.535(16) . ?
C19 C21' 1.559(14) . ?
C20' H20A 0.9800 . ?
C20' H20B 0.9800 . ?
C20' H20C 0.9800 . ?
C21' H21A 0.9800 . ?
C21' H21B 0.9800 . ?
C21' H21C 0.9800 . ?
C22' H22A 0.9800 . ?
C22' H22B 0.9800 . ?
C22' H22C 0.9800 . ?
C23 C24 1.542(16) . ?
C24 C25 1.40(2) . ?
C24 C27' 1.46(3) . ?
C24 C26' 1.55(3) . ?
C24 C27 1.56(3) . ?
C24 C25' 1.55(3) . ?
C24 C26 1.58(2) . ?
C25 H25A 0.9800 . ?
C25 H25B 0.9800 . ?
C25 H25C 0.9800 . ?
C25' H25D 0.9800 . ?
C25' H25E 0.9800 . ?
C25' H25F 0.9800 . ?
C26 H26A 0.9800 . ?
C26 H26B 0.9800 . ?
C26 H26C 0.9800 . ?
C26' H26D 0.9800 . ?
C26' H26E 0.9800 . ?
C26' H26F 0.9800 . ?
C27 H27A 0.9800 . ?
C27 H27B 0.9800 . ?
C27 H27C 0.9800 . ?
C27' H27D 0.9800 . ?
C27' H27E 0.9800 . ?
C27' H27F 0.9800 . ?
C28 C29 1.552(14) . ?
C29 C30' 1.46(2) . ?
C29 C32 1.49(4) . ?
C29 C31 1.46(4) . ?
C29 C32' 1.50(2) . ?
C29 C30 1.63(4) . ?
C29 C31' 1.59(2) . ?
C30 H30A 0.9800 . ?
C30 H30B 0.9800 . ?
C30 H30C 0.9800 . ?
C30' H30D 0.9800 . ?
C30' H30E 0.9800 . ?
C30' H30F 0.9800 . ?
C31 H31A 0.9800 . ?
C31 H31B 0.9800 . ?
C31 H31C 0.9800 . ?
C31' H31D 0.9800 . ?
C31' H31E 0.9800 . ?
C31' H31F 0.9800 . ?
C32 H32A 0.9800 . ?
C32 H32B 0.9800 . ?
C32 H32C 0.9800 . ?
C32' H32D 0.9800 . ?
C32' H32E 0.9800 . ?
C32' H32F 0.9800 . ?
C33 C34 1.549(16) . ?
C34 C36' 1.41(3) . ?
C34 C37 1.46(4) . ?
C34 C35 1.48(3) . ?
C34 C36 1.50(4) . ?
C34 C37' 1.54(3) . ?
C34 C35' 1.70(4) . ?
C35 H35A 0.9800 . ?
C35 H35B 0.9800 . ?
C35 H35C 0.9800 . ?
C35' H35D 0.9800 . ?
C35' H35E 0.9800 . ?
C35' H35F 0.9800 . ?
C36 H36A 0.9800 . ?
C36 H36B 0.9800 . ?
C36 H36C 0.9800 . ?
C36' H36D 0.9800 . ?
C36' H36E 0.9800 . ?
C36' H36F 0.9800 . ?
C37 H37A 0.9800 . ?
C37 H37B 0.9800 . ?
C37 H37C 0.9800 . ?
C37' H37D 0.9800 . ?
C37' H37E 0.9800 . ?
C37' H37F 0.9800 . ?
C38 C39 1.493(15) . ?
C39 C40 1.489(13) . ?
C39 C41 1.513(19) . ?
C39 C42 1.522(17) . ?
C40 H40A 0.9800 . ?
C40 H40B 0.9800 . ?
C40 H40C 0.9800 . ?
C41 H41A 0.9800 . ?
C41 H41B 0.9800 . ?
C41 H41C 0.9800 . ?
C42 H42A 0.9800 . ?
C42 H42B 0.9800 . ?
C42 H42C 0.9800 . ?
